data_4314277
loop_
_publ_author_name
'Montserrat Ferrer'
'Mounia Mounir'
'Oriol Rossell'
'Eliseo Ruiz'
'Miguel Angel Maestro'

_publ_section_title
;
 Equilibria between Metallosupramolecular Squares and Triangles with the
 New Rigid Linker 1,4-Bis(4-pyridyl)tetrafluorobenzene. Experimental and
 Theoretical Study of the Structural Dependence of NMR Data
;
_journal_name_full 'Inorganic Chemistry'
_journal_page_first 5890
_journal_page_last 5899
_journal_paper_doi 10.1021/ic034489j
_journal_volume 42
_journal_year 2003
_chemical_formula_sum 'C36 H32 F6 Fe O8 P2 Pd S2'
_chemical_formula_weight 994.93
_chemical_name_systematic
;
 ?
;
_space_group_IT_number 14
_symmetry_cell_setting monoclinic
_symmetry_space_group_name_Hall '-P 2yn'
_symmetry_space_group_name_H-M 'P 1 21/n 1'
_atom_sites_solution_hydrogens geom
_atom_sites_solution_primary direct
_atom_sites_solution_secondary difmap
_audit_creation_method SHELXL-97
_cell_angle_alpha 90.00
_cell_angle_beta 97.67(2)
_cell_angle_gamma 90.00
_cell_formula_units_Z 4
_cell_length_a 12.2828(11)
_cell_length_b 18.0154(16)
_cell_length_c 18.1363(16)
_cell_measurement_temperature 298(2)
_cell_volume 3977.3(6)
_computing_structure_refinement 'SHELXL-97 (Sheldrick, 1997)'
_computing_structure_solution 'SHELXS-97 (Sheldrick, 1990)'
_diffrn_ambient_temperature 298(2)
_diffrn_measured_fraction_theta_full 0.960
_diffrn_measured_fraction_theta_max 0.960
_diffrn_radiation_monochromator graphite
_diffrn_radiation_source 'fine-focus sealed tube'
_diffrn_radiation_type MoK\a
_diffrn_radiation_wavelength 0.71073
_diffrn_reflns_av_R_equivalents 0.0549
_diffrn_reflns_av_sigmaI/netI 0.0724
_diffrn_reflns_limit_h_max 9
_diffrn_reflns_limit_h_min -15
_diffrn_reflns_limit_k_max 22
_diffrn_reflns_limit_k_min -22
_diffrn_reflns_limit_l_max 22
_diffrn_reflns_limit_l_min -22
_diffrn_reflns_number 22956
_diffrn_reflns_theta_full 26.39
_diffrn_reflns_theta_max 26.39
_diffrn_reflns_theta_min 1.60
_exptl_absorpt_coefficient_mu 1.080
_exptl_absorpt_correction_T_max 0.9380
_exptl_absorpt_correction_T_min 0.7666
_exptl_absorpt_correction_type empirical
_exptl_crystal_density_diffrn 1.662
_exptl_crystal_density_method 'not measured'
_exptl_crystal_F_000 2000
_exptl_crystal_size_max 0.26
_exptl_crystal_size_mid 0.21
_exptl_crystal_size_min 0.06
_refine_diff_density_max 0.625
_refine_diff_density_min -0.307
_refine_diff_density_rms 0.119
_refine_ls_extinction_method none
_refine_ls_goodness_of_fit_ref 1.031
_refine_ls_hydrogen_treatment mixed
_refine_ls_matrix_type full
_refine_ls_number_parameters 512
_refine_ls_number_reflns 8093
_refine_ls_number_restraints 164
_refine_ls_restrained_S_all 1.213
_refine_ls_R_factor_all 0.1123
_refine_ls_R_factor_gt 0.0620
_refine_ls_shift/su_max 0.009
_refine_ls_shift/su_mean 0.001
_refine_ls_structure_factor_coef Fsqd
_refine_ls_weighting_details 'w=1/[\s^2^(Fo^2^)+(0.1006P)^2^+5.1624P] where P=(Fo^2^+2Fc^2^)/3'
_refine_ls_weighting_scheme calc
_refine_ls_wR_factor_gt 0.1626
_refine_ls_wR_factor_ref 0.1896
_reflns_number_gt 4931
_reflns_number_total 8093
_reflns_threshold_expression >2sigma(I)
_cod_data_source_file ic034489jsi20030509_124917_2.cif
_cod_data_source_block 2b
_cod_depositor_comments
;
The following automatic conversions were performed:

'_refine_ls_weighting_scheme' value 'calc
w=1/[\s^2^(Fo^2^)+(0.1006P)^2^+5.1624P] where P=(Fo^2^+2Fc^2^)/3' was
changed to 'calc'. New tag '_refine_ls_weighting_details' was
created. The value of the new tag was set to
'w=1/[\s^2^(Fo^2^)+(0.1006P)^2^+5.1624P] where P=(Fo^2^+2Fc^2^)/3'.

Automatic conversion script
Id: cif_fix_values 3143 2015-03-26 13:38:13Z robertas 
;
_cod_database_code 4314277

loop_
_symmetry_equiv_pos_as_xyz
'x, y, z'
'-x+1/2, y+1/2, -z+1/2'
'-x, -y, -z'
'x-1/2, -y-1/2, z-1/2'

loop_
_atom_site_label
_atom_site_type_symbol
_atom_site_fract_x
_atom_site_fract_y
_atom_site_fract_z
_atom_site_U_iso_or_equiv
_atom_site_adp_type
_atom_site_occupancy
_atom_site_calc_flag
_atom_site_refinement_flags
_atom_site_disorder_assembly
_atom_site_disorder_group
Pd Pd 0.83140(4) 0.75127(3) 0.16400(3) 0.03284(19) Uani 1 d . . .
Fe Fe 0.82712(10) 0.77887(7) -0.06559(6) 0.0440(3) Uani 1 d . . .
S1 S 0.2571(3) 0.8238(2) 0.8774(2) 0.1081(13) Uani 1 d DU . .
S2 S 0.04699(19) 0.90958(12) 0.30362(14) 0.0551(6) Uani 1 d D . .
P1 P 0.91028(15) 0.67502(11) 0.08690(10) 0.0338(4) Uani 1 d . . .
P2 P 0.68746(15) 0.78559(11) 0.07984(11) 0.0343(4) Uani 1 d . . .
O1 O 0.9570(5) 0.7163(3) 0.2497(3) 0.0426(13) Uani 1 d D . .
H1 H 0.993(6) 0.753(3) 0.265(4) 0.051 Uiso 1 d D . .
H1A H 0.947(7) 0.682(3) 0.277(3) 0.051 Uiso 1 d D . .
O2 O 0.7769(5) 0.8233(4) 0.2436(3) 0.0528(15) Uani 1 d D . .
H2 H 0.760(7) 0.793(4) 0.273(4) 0.063 Uiso 1 d D . .
H2A H 0.829(5) 0.852(4) 0.254(5) 0.063 Uiso 1 d D . .
O3 O 0.3655(5) 0.8375(4) 0.8652(4) 0.083(2) Uani 1 d DU . .
O6 O 0.0788(5) 0.8351(3) 0.2891(4) 0.072(2) Uani 1 d D . .
O7 O 0.1140(5) 0.9458(4) 0.3632(4) 0.077(2) Uani 1 d D . .
O8 O -0.0690(5) 0.9201(4) 0.3006(4) 0.074(2) Uani 1 d D . .
C1 C 0.8973(6) 0.6888(4) -0.0127(4) 0.0395(18) Uani 1 d . . .
C2 C 0.9746(7) 0.7245(4) -0.0522(4) 0.0429(18) Uani 1 d . . .
H2B H 1.0455 0.7453 -0.0306 0.052 Uiso 1 calc R . .
C3 C 0.9308(8) 0.7252(5) -0.1279(5) 0.057(2) Uani 1 d . . .
H3A H 0.9658 0.7475 -0.1681 0.068 Uiso 1 calc R . .
C4 C 0.8289(8) 0.6907(5) -0.1362(5) 0.053(2) Uani 1 d . . .
H4B H 0.7806 0.6846 -0.1833 0.064 Uiso 1 calc R . .
C5 C 0.8045(7) 0.6674(4) -0.0657(4) 0.0438(19) Uani 1 d . . .
H5B H 0.7386 0.6408 -0.0552 0.053 Uiso 1 calc R . .
C6 C 0.7287(6) 0.8272(4) -0.0004(4) 0.0423(19) Uani 1 d . . .
C7 C 0.8278(7) 0.8695(5) 0.0008(5) 0.053(2) Uani 1 d . . .
H7B H 0.8811 0.8797 0.0449 0.063 Uiso 1 calc R . .
C8 C 0.8362(10) 0.8936(5) -0.0721(6) 0.072(3) Uani 1 d . . .
H8B H 0.8975 0.9218 -0.0875 0.087 Uiso 1 calc R . .
C9 C 0.7435(10) 0.8668(6) -0.1204(6) 0.073(3) Uani 1 d . . .
H9A H 0.7297 0.8738 -0.1744 0.087 Uiso 1 calc R . .
C10 C 0.6769(8) 0.8268(6) -0.0773(5) 0.062(3) Uani 1 d . . .
H10A H 0.6074 0.8023 -0.0960 0.075 Uiso 1 calc R . .
C11 C 1.0562(6) 0.6827(4) 0.1147(4) 0.0392(18) Uani 1 d . . .
C12 C 1.1064(8) 0.7511(5) 0.1181(5) 0.059(2) Uani 1 d . . .
H12A H 1.0640 0.7937 0.1088 0.071 Uiso 1 calc R . .
C13 C 1.2197(9) 0.7576(7) 0.1354(7) 0.080(3) Uani 1 d . . .
H13A H 1.2527 0.8041 0.1355 0.096 Uiso 1 calc R . .
C14 C 1.2827(8) 0.6960(9) 0.1522(6) 0.082(3) Uani 1 d . . .
H14A H 1.3582 0.7005 0.1654 0.099 Uiso 1 calc R . .
C15 C 1.2338(9) 0.6276(7) 0.1495(6) 0.074(3) Uani 1 d . . .
H15A H 1.2770 0.5854 0.1593 0.089 Uiso 1 calc R . .
C16 C 1.1216(7) 0.6202(5) 0.1327(5) 0.054(2) Uani 1 d . . .
H16A H 1.0894 0.5735 0.1333 0.065 Uiso 1 calc R . .
C17 C 0.8764(6) 0.5783(4) 0.1000(4) 0.0365(17) Uani 1 d . . .
C18 C 0.8777(8) 0.5268(5) 0.0444(5) 0.057(2) Uani 1 d . . .
H18A H 0.8920 0.5420 -0.0023 0.068 Uiso 1 calc R . .
C19 C 0.8580(8) 0.4525(5) 0.0569(6) 0.063(3) Uani 1 d . . .
H19A H 0.8572 0.4183 0.0184 0.076 Uiso 1 calc R . .
C20 C 0.8400(8) 0.4299(5) 0.1254(5) 0.058(2) Uani 1 d . . .
H20A H 0.8282 0.3798 0.1339 0.069 Uiso 1 calc R . .
C21 C 0.8387(8) 0.4798(5) 0.1825(5) 0.055(2) Uani 1 d . . .
H21A H 0.8253 0.4638 0.2292 0.066 Uiso 1 calc R . .
C22 C 0.8576(7) 0.5538(5) 0.1697(5) 0.048(2) Uani 1 d . . .
H22A H 0.8578 0.5877 0.2083 0.057 Uiso 1 calc R . .
C23 C 0.6000(6) 0.8546(4) 0.1155(4) 0.0382(17) Uani 1 d . . .
C24 C 0.5930(7) 0.9249(5) 0.0867(5) 0.054(2) Uani 1 d . . .
H24A H 0.6370 0.9388 0.0510 0.065 Uiso 1 calc R . .
C25 C 0.5191(9) 0.9760(5) 0.1111(6) 0.072(3) Uani 1 d . . .
H25A H 0.5150 1.0241 0.0922 0.086 Uiso 1 calc R . .
C26 C 0.4521(8) 0.9550(5) 0.1634(6) 0.067(3) Uani 1 d . . .
H26A H 0.4014 0.9883 0.1784 0.081 Uiso 1 calc R . .
C27 C 0.4613(7) 0.8855(5) 0.1926(5) 0.058(2) Uani 1 d . . .
H27A H 0.4184 0.8721 0.2291 0.069 Uiso 1 calc R . .
C28 C 0.5331(7) 0.8341(5) 0.1693(5) 0.049(2) Uani 1 d . . .
H28A H 0.5371 0.7864 0.1891 0.059 Uiso 1 calc R . .
C29 C 0.5949(6) 0.7084(4) 0.0556(4) 0.0389(18) Uani 1 d . . .
C30 C 0.5013(7) 0.7183(5) 0.0056(5) 0.054(2) Uani 1 d . . .
H30A H 0.4869 0.7638 -0.0179 0.065 Uiso 1 calc R . .
C31 C 0.4286(8) 0.6592(6) -0.0093(6) 0.067(3) Uani 1 d . . .
H31A H 0.3657 0.6650 -0.0435 0.080 Uiso 1 calc R . .
C32 C 0.4491(9) 0.5926(6) 0.0261(6) 0.069(3) Uani 1 d . . .
H32A H 0.4006 0.5533 0.0153 0.083 Uiso 1 calc R . .
C33 C 0.5391(8) 0.5835(5) 0.0767(6) 0.066(3) Uani 1 d . . .
H33A H 0.5517 0.5383 0.1012 0.079 Uiso 1 calc R . .
C34 C 0.6129(7) 0.6414(5) 0.0924(5) 0.053(2) Uani 1 d . . .
H34A H 0.6745 0.6352 0.1276 0.064 Uiso 1 calc R . .
O4 O 0.2066(11) 0.7571(6) 0.8579(10) 0.080(5) Uiso 0.50 d PD . .
O5 O 0.2595(17) 0.8285(13) 0.9646(6) 0.186(13) Uiso 0.50 d PD . .
O4' O 0.1968(13) 0.7728(8) 0.8230(10) 0.118(7) Uiso 0.50 d PD . .
O5' O 0.242(2) 0.7994(15) 0.9521(9) 0.39(4) Uiso 0.50 d PD . .
C35 C 0.1807(9) 0.9002(7) 0.8630(7) 0.215(11) Uani 1 d DU . .
F1 F 0.2214(15) 0.9665(7) 0.8696(13) 0.153(7) Uiso 0.50 d PD . .
F1' F 0.2209(15) 0.9436(9) 0.9261(11) 0.174(8) Uiso 0.50 d PD . .
F2 F 0.141(2) 0.8927(13) 0.7876(8) 0.242(14) Uiso 0.50 d PD . .
F2' F 0.2048(19) 0.9342(12) 0.8028(11) 0.220(12) Uiso 0.50 d PD . .
F3 F 0.0972(12) 0.8942(9) 0.9072(10) 0.133(7) Uiso 0.50 d PD . .
F3' F 0.0732(9) 0.8896(8) 0.8640(11) 0.120(6) Uiso 0.50 d PD . .
C36 C 0.0791(11) 0.9584(6) 0.2249(7) 0.090(4) Uani 1 d D . .
F4 F 0.0616(7) 1.0304(4) 0.2296(4) 0.131(3) Uani 1 d D . .
F5 F 0.0202(9) 0.9329(5) 0.1621(4) 0.148(4) Uani 1 d D . .
F6 F 0.1855(7) 0.9495(5) 0.2166(6) 0.157(4) Uani 1 d D . .

loop_
_atom_site_aniso_label
_atom_site_aniso_U_11
_atom_site_aniso_U_22
_atom_site_aniso_U_33
_atom_site_aniso_U_23
_atom_site_aniso_U_13
_atom_site_aniso_U_12
Pd 0.0306(3) 0.0346(3) 0.0333(3) -0.0039(2) 0.0041(2) 0.0002(2)
Fe 0.0427(7) 0.0532(7) 0.0377(6) 0.0071(5) 0.0111(5) -0.0001(6)
S1 0.069(2) 0.114(3) 0.148(3) -0.037(3) 0.039(2) 0.006(2)
S2 0.0497(13) 0.0474(12) 0.0663(15) -0.0044(11) 0.0008(11) 0.0007(10)
P1 0.0319(10) 0.0341(10) 0.0364(10) -0.0025(8) 0.0080(8) -0.0008(8)
P2 0.0309(10) 0.0353(10) 0.0372(10) 0.0020(8) 0.0057(8) -0.0012(8)
O1 0.046(3) 0.042(3) 0.038(3) -0.001(3) 0.001(3) 0.001(3)
O2 0.043(4) 0.064(4) 0.051(4) -0.017(3) 0.002(3) 0.011(3)
O3 0.058(4) 0.113(6) 0.083(5) -0.028(4) 0.023(4) -0.004(4)
O6 0.060(4) 0.046(4) 0.106(6) -0.012(4) 0.000(4) 0.002(3)
O7 0.073(5) 0.068(4) 0.080(5) -0.017(4) -0.022(4) 0.002(4)
O8 0.045(4) 0.073(4) 0.102(5) -0.023(4) 0.007(4) 0.000(3)
C1 0.039(4) 0.041(4) 0.039(4) -0.006(3) 0.009(3) -0.003(3)
C2 0.036(4) 0.049(4) 0.044(5) 0.001(4) 0.010(4) 0.002(4)
C3 0.059(6) 0.078(6) 0.038(5) -0.010(4) 0.021(4) 0.000(5)
C4 0.060(6) 0.062(6) 0.038(5) -0.001(4) 0.010(4) -0.009(5)
C5 0.048(5) 0.044(5) 0.040(4) -0.006(4) 0.006(4) -0.009(4)
C6 0.043(5) 0.040(4) 0.044(5) 0.010(4) 0.007(4) 0.001(4)
C7 0.058(6) 0.044(5) 0.059(6) 0.006(4) 0.016(4) -0.002(4)
C8 0.082(8) 0.052(6) 0.092(8) 0.026(6) 0.047(7) 0.010(5)
C9 0.083(8) 0.081(7) 0.058(6) 0.031(6) 0.023(6) 0.028(6)
C10 0.052(6) 0.083(7) 0.051(5) 0.014(5) 0.001(4) 0.020(5)
C11 0.033(4) 0.050(5) 0.037(4) -0.005(4) 0.010(3) 0.002(4)
C12 0.047(5) 0.062(6) 0.068(6) -0.009(5) 0.006(5) -0.008(5)
C13 0.062(7) 0.098(9) 0.079(8) -0.021(6) 0.011(6) -0.035(7)
C14 0.032(5) 0.135(11) 0.080(8) -0.012(8) 0.006(5) 0.004(7)
C15 0.053(6) 0.094(8) 0.071(7) -0.003(6) -0.007(5) 0.024(6)
C16 0.043(5) 0.067(6) 0.052(5) -0.004(4) 0.005(4) 0.011(4)
C17 0.039(4) 0.032(4) 0.040(4) -0.002(3) 0.012(3) 0.001(3)
C18 0.082(7) 0.045(5) 0.047(5) -0.005(4) 0.024(5) -0.002(5)
C19 0.082(7) 0.032(4) 0.082(7) -0.018(4) 0.036(6) -0.011(5)
C20 0.075(7) 0.035(5) 0.066(6) 0.003(4) 0.021(5) -0.003(4)
C21 0.068(6) 0.047(5) 0.052(5) 0.010(4) 0.011(5) -0.002(4)
C22 0.048(5) 0.047(5) 0.048(5) -0.006(4) 0.009(4) -0.002(4)
C23 0.032(4) 0.039(4) 0.043(4) -0.001(3) 0.001(3) 0.004(3)
C24 0.058(6) 0.051(5) 0.057(5) 0.011(4) 0.018(4) 0.008(4)
C25 0.085(8) 0.046(5) 0.084(7) 0.006(5) 0.014(6) 0.022(5)
C26 0.061(6) 0.056(6) 0.088(7) -0.008(5) 0.022(6) 0.024(5)
C27 0.049(5) 0.065(6) 0.063(6) -0.014(5) 0.023(5) -0.007(5)
C28 0.038(5) 0.047(5) 0.063(6) 0.004(4) 0.011(4) -0.001(4)
C29 0.031(4) 0.044(5) 0.042(4) -0.011(4) 0.005(3) -0.004(3)
C30 0.049(5) 0.055(5) 0.055(5) 0.006(4) -0.001(4) -0.011(4)
C31 0.047(6) 0.084(8) 0.065(6) -0.006(5) -0.011(5) -0.016(5)
C32 0.058(6) 0.060(6) 0.093(8) -0.017(6) 0.022(6) -0.025(5)
C33 0.054(6) 0.045(5) 0.100(8) 0.011(5) 0.019(6) -0.006(5)
C34 0.044(5) 0.047(5) 0.070(6) 0.012(4) 0.008(4) -0.007(4)
C35 0.064(11) 0.27(3) 0.31(3) -0.03(2) 0.023(15) -0.027(15)
C36 0.107(11) 0.071(8) 0.089(9) 0.002(7) 0.001(8) -0.006(7)
F4 0.189(9) 0.066(5) 0.132(6) 0.029(4) -0.005(6) -0.017(5)
F5 0.229(11) 0.145(7) 0.066(5) -0.006(5) 0.006(6) -0.001(7)
F6 0.129(8) 0.165(9) 0.195(10) 0.020(7) 0.091(7) -0.015(7)

loop_
_atom_type_symbol
_atom_type_description
_atom_type_scat_dispersion_real
_atom_type_scat_dispersion_imag
_atom_type_scat_source
C C 0.0033 0.0016 'International Tables Vol C Tables 4.2.6.8 and 6.1.1.4'
H H 0.0000 0.0000 'International Tables Vol C Tables 4.2.6.8 and 6.1.1.4'
O O 0.0106 0.0060 'International Tables Vol C Tables 4.2.6.8 and 6.1.1.4'
F F 0.0171 0.0103 'International Tables Vol C Tables 4.2.6.8 and 6.1.1.4'
P P 0.1023 0.0942 'International Tables Vol C Tables 4.2.6.8 and 6.1.1.4'
S S 0.1246 0.1234 'International Tables Vol C Tables 4.2.6.8 and 6.1.1.4'
Fe Fe 0.3463 0.8444 'International Tables Vol C Tables 4.2.6.8 and 6.1.1.4'
Pd Pd -0.9988 1.0072 'International Tables Vol C Tables 4.2.6.8 and 6.1.1.4'

loop_
_geom_angle_atom_site_label_1
_geom_angle_atom_site_label_2
_geom_angle_atom_site_label_3
_geom_angle
_geom_angle_site_symmetry_1
_geom_angle_site_symmetry_3
_geom_angle_publ_flag
O2 Pd O1 87.0(2) . . ?
O2 Pd P2 90.17(17) . . ?
O1 Pd P2 174.99(16) . . ?
O2 Pd P1 173.04(17) . . ?
O1 Pd P1 86.75(16) . . ?
P2 Pd P1 96.28(7) . . ?
C6 Fe C1 108.8(3) . . ?
C6 Fe C10 42.4(3) . . ?
C1 Fe C10 135.9(4) . . ?
C6 Fe C5 109.8(3) . . ?
C1 Fe C5 41.8(3) . . ?
C10 Fe C5 107.4(4) . . ?
C6 Fe C7 41.7(3) . . ?
C1 Fe C7 113.4(3) . . ?
C10 Fe C7 69.5(4) . . ?
C5 Fe C7 142.0(3) . . ?
C6 Fe C4 140.1(3) . . ?
C1 Fe C4 68.5(3) . . ?
C10 Fe C4 110.6(4) . . ?
C5 Fe C4 40.7(3) . . ?
C7 Fe C4 177.3(3) . . ?
C6 Fe C2 137.2(3) . . ?
C1 Fe C2 40.9(3) . . ?
C10 Fe C2 176.6(4) . . ?
C5 Fe C2 69.2(3) . . ?
C7 Fe C2 112.4(4) . . ?
C4 Fe C2 67.6(3) . . ?
C6 Fe C3 176.9(3) . . ?
C1 Fe C3 68.1(3) . . ?
C10 Fe C3 140.1(4) . . ?
C5 Fe C3 68.2(4) . . ?
C7 Fe C3 138.7(4) . . ?
C4 Fe C3 39.6(3) . . ?
C2 Fe C3 40.1(3) . . ?
C6 Fe C9 69.5(3) . . ?
C1 Fe C9 175.5(4) . . ?
C10 Fe C9 40.1(4) . . ?
C5 Fe C9 134.3(4) . . ?
C7 Fe C9 68.4(4) . . ?
C4 Fe C9 109.9(4) . . ?
C2 Fe C9 143.0(4) . . ?
C3 Fe C9 113.6(4) . . ?
C6 Fe C8 69.0(3) . . ?
C1 Fe C8 143.6(4) . . ?
C10 Fe C8 67.9(4) . . ?
C5 Fe C8 174.5(4) . . ?
C7 Fe C8 40.1(4) . . ?
C4 Fe C8 137.2(4) . . ?
C2 Fe C8 115.5(4) . . ?
C3 Fe C8 113.3(4) . . ?
C9 Fe C8 40.2(4) . . ?
O4 S1 O3 121.1(7) . . ?
O4 S1 O5' 82.4(13) . . ?
O3 S1 O5' 116.0(11) . . ?
O4 S1 O4' 27.7(9) . . ?
O3 S1 O4' 114.0(8) . . ?
O5' S1 O4' 108.6(11) . . ?
O4 S1 O5 104.5(9) . . ?
O3 S1 O5 105.0(8) . . ?
O5' S1 O5 22.2(14) . . ?
O4' S1 O5 130.0(11) . . ?
O4 S1 C35 117.1(7) . . ?
O3 S1 C35 111.0(5) . . ?
O5' S1 C35 104.9(10) . . ?
O4' S1 C35 100.9(7) . . ?
O5 S1 C35 92.8(8) . . ?
O7 S2 O8 116.1(4) . . ?
O7 S2 O6 115.1(4) . . ?
O8 S2 O6 114.3(4) . . ?
O7 S2 C36 102.4(5) . . ?
O8 S2 C36 103.4(5) . . ?
O6 S2 C36 102.9(5) . . ?
C11 P1 C1 102.8(3) . . ?
C11 P1 C17 105.9(4) . . ?
C1 P1 C17 105.8(3) . . ?
C11 P1 Pd 105.8(2) . . ?
C1 P1 Pd 123.0(3) . . ?
C17 P1 Pd 112.1(2) . . ?
C6 P2 C29 111.4(4) . . ?
C6 P2 C23 104.5(4) . . ?
C29 P2 C23 103.3(3) . . ?
C6 P2 Pd 112.7(3) . . ?
C29 P2 Pd 111.2(3) . . ?
C23 P2 Pd 113.1(3) . . ?
Pd O1 H1 108(6) . . ?
Pd O1 H1A 121(6) . . ?
H1 O1 H1A 122(7) . . ?
Pd O2 H2 100(7) . . ?
Pd O2 H2A 103(7) . . ?
H2 O2 H2A 123(7) . . ?
C2 C1 C5 107.9(7) . . ?
C2 C1 P1 126.2(6) . . ?
C5 C1 P1 125.9(6) . . ?
C2 C1 Fe 70.6(5) . . ?
C5 C1 Fe 69.4(4) . . ?
P1 C1 Fe 124.1(4) . . ?
C3 C2 C1 107.6(8) . . ?
C3 C2 Fe 70.3(5) . . ?
C1 C2 Fe 68.6(4) . . ?
C3 C2 H2B 126.2 . . ?
C1 C2 H2B 126.2 . . ?
Fe C2 H2B 126.2 . . ?
C4 C3 C2 108.9(8) . . ?
C4 C3 Fe 69.8(5) . . ?
C2 C3 Fe 69.6(5) . . ?
C4 C3 H3A 125.5 . . ?
C2 C3 H3A 125.5 . . ?
Fe C3 H3A 125.5 . . ?
C3 C4 C5 109.4(8) . . ?
C3 C4 Fe 70.6(5) . . ?
C5 C4 Fe 69.1(5) . . ?
C3 C4 H4B 125.3 . . ?
C5 C4 H4B 125.3 . . ?
Fe C4 H4B 125.3 . . ?
C4 C5 C1 106.2(7) . . ?
C4 C5 Fe 70.2(5) . . ?
C1 C5 Fe 68.8(4) . . ?
C4 C5 H5B 126.9 . . ?
C1 C5 H5B 126.9 . . ?
Fe C5 H5B 126.9 . . ?
C7 C6 C10 106.2(7) . . ?
C7 C6 P2 123.2(6) . . ?
C10 C6 P2 130.5(7) . . ?
C7 C6 Fe 70.2(5) . . ?
C10 C6 Fe 69.7(5) . . ?
P2 C6 Fe 124.3(4) . . ?
C8 C7 C6 108.5(9) . . ?
C8 C7 Fe 71.7(6) . . ?
C6 C7 Fe 68.1(5) . . ?
C8 C7 H7B 125.7 . . ?
C6 C7 H7B 125.7 . . ?
Fe C7 H7B 125.7 . . ?
C7 C8 C9 108.7(9) . . ?
C7 C8 Fe 68.2(5) . . ?
C9 C8 Fe 69.7(6) . . ?
C7 C8 H8B 125.6 . . ?
C9 C8 H8B 125.6 . . ?
Fe C8 H8B 125.6 . . ?
C10 C9 C8 108.0(9) . . ?
C10 C9 Fe 68.2(5) . . ?
C8 C9 Fe 70.1(6) . . ?
C10 C9 H9A 126.0 . . ?
C8 C9 H9A 126.0 . . ?
Fe C9 H9A 126.0 . . ?
C9 C10 C6 108.6(9) . . ?
C9 C10 Fe 71.7(6) . . ?
C6 C10 Fe 67.9(5) . . ?
C9 C10 H10A 125.7 . . ?
C6 C10 H10A 125.7 . . ?
Fe C10 H10A 125.7 . . ?
C12 C11 C16 118.1(8) . . ?
C12 C11 P1 120.3(6) . . ?
C16 C11 P1 121.6(6) . . ?
C11 C12 C13 120.9(10) . . ?
C11 C12 H12A 119.5 . . ?
C13 C12 H12A 119.5 . . ?
C14 C13 C12 120.3(10) . . ?
C14 C13 H13A 119.9 . . ?
C12 C13 H13A 119.9 . . ?
C13 C14 C15 119.4(10) . . ?
C13 C14 H14A 120.3 . . ?
C15 C14 H14A 120.3 . . ?
C14 C15 C16 121.1(10) . . ?
C14 C15 H15A 119.5 . . ?
C16 C15 H15A 119.5 . . ?
C15 C16 C11 120.1(9) . . ?
C15 C16 H16A 120.0 . . ?
C11 C16 H16A 120.0 . . ?
C18 C17 C22 118.3(7) . . ?
C18 C17 P1 121.8(6) . . ?
C22 C17 P1 119.6(6) . . ?
C17 C18 C19 121.0(8) . . ?
C17 C18 H18A 119.5 . . ?
C19 C18 H18A 119.5 . . ?
C20 C19 C18 119.6(8) . . ?
C20 C19 H19A 120.2 . . ?
C18 C19 H19A 120.2 . . ?
C19 C20 C21 121.0(8) . . ?
C19 C20 H20A 119.5 . . ?
C21 C20 H20A 119.5 . . ?
C20 C21 C22 119.2(8) . . ?
C20 C21 H21A 120.4 . . ?
C22 C21 H21A 120.4 . . ?
C21 C22 C17 120.9(8) . . ?
C21 C22 H22A 119.6 . . ?
C17 C22 H22A 119.6 . . ?
C24 C23 C28 119.7(7) . . ?
C24 C23 P2 120.4(6) . . ?
C28 C23 P2 119.8(6) . . ?
C23 C24 C25 119.7(8) . . ?
C23 C24 H24A 120.1 . . ?
C25 C24 H24A 120.1 . . ?
C26 C25 C24 120.2(9) . . ?
C26 C25 H25A 119.9 . . ?
C24 C25 H25A 119.9 . . ?
C27 C26 C25 119.4(8) . . ?
C27 C26 H26A 120.3 . . ?
C25 C26 H26A 120.3 . . ?
C26 C27 C28 121.4(9) . . ?
C26 C27 H27A 119.3 . . ?
C28 C27 H27A 119.3 . . ?
C27 C28 C23 119.5(8) . . ?
C27 C28 H28A 120.2 . . ?
C23 C28 H28A 120.2 . . ?
C30 C29 C34 119.8(8) . . ?
C30 C29 P2 120.1(6) . . ?
C34 C29 P2 119.9(6) . . ?
C29 C30 C31 119.0(9) . . ?
C29 C30 H30A 120.5 . . ?
C31 C30 H30A 120.5 . . ?
C32 C31 C30 120.4(9) . . ?
C32 C31 H31A 119.8 . . ?
C30 C31 H31A 119.8 . . ?
C33 C32 C31 120.6(9) . . ?
C33 C32 H32A 119.7 . . ?
C31 C32 H32A 119.7 . . ?
C32 C33 C34 120.1(9) . . ?
C32 C33 H33A 120.0 . . ?
C34 C33 H33A 120.0 . . ?
C29 C34 C33 120.1(9) . . ?
C29 C34 H34A 120.0 . . ?
C33 C34 H34A 120.0 . . ?
O4' O4 S1 83.9(12) . . ?
O5' O5 S1 67.4(12) . . ?
O4 O4' S1 68.4(10) . . ?
O5 O5' S1 90.4(17) . . ?
F1 C35 F2' 61.4(12) . . ?
F1 C35 F3' 120.1(15) . . ?
F2' C35 F3' 114.2(13) . . ?
F1 C35 F3 109.0(12) . . ?
F2' C35 F3 141.2(15) . . ?
F3' C35 F3 34.2(9) . . ?
F1 C35 F2 105.0(12) . . ?
F2' C35 F2 47.3(12) . . ?
F3' C35 F2 77.6(12) . . ?
F3 C35 F2 111.9(12) . . ?
F1 C35 F1' 47.8(10) . . ?
F2' C35 F1' 108.6(12) . . ?
F3' C35 F1' 107.8(11) . . ?
F3 C35 F1' 77.4(11) . . ?
F2 C35 F1' 151.9(14) . . ?
F1 C35 S1 123.0(11) . . ?
F2' C35 S1 109.2(11) . . ?
F3' C35 S1 114.6(10) . . ?
F3 C35 S1 106.8(10) . . ?
F2 C35 S1 100.8(10) . . ?
F1' C35 S1 101.5(10) . . ?
F1' F1 C35 72.0(9) . . ?
F1' F1 F2' 131.2(12) . . ?
C35 F1 F2' 60.2(8) . . ?
F1 F1' C35 60.2(7) . . ?
F1 F1' F3 96.9(12) . . ?
C35 F1' F3 50.5(6) . . ?
F2' F2 C35 62.7(8) . . ?
F2' F2 F3' 103.2(12) . . ?
C35 F2 F3' 49.7(7) . . ?
F2 F2' C35 70.0(10) . . ?
F2 F2' F1 123.2(15) . . ?
C35 F2' F1 58.4(8) . . ?
F3' F3 C35 69.4(9) . . ?
F3' F3 F1' 116.0(14) . . ?
C35 F3 F1' 52.1(7) . . ?
F3 F3' C35 76.3(10) . . ?
F3 F3' F2 129.0(13) . . ?
C35 F3' F2 52.7(7) . . ?
F4 C36 F6 107.2(10) . . ?
F4 C36 F5 108.5(10) . . ?
F6 C36 F5 106.6(10) . . ?
F4 C36 S2 112.4(9) . . ?
F6 C36 S2 110.8(8) . . ?
F5 C36 S2 111.1(8) . . ?

loop_
_geom_bond_atom_site_label_1
_geom_bond_atom_site_label_2
_geom_bond_distance
_geom_bond_site_symmetry_2
_geom_bond_publ_flag
Pd O2 2.115(6) . ?
Pd O1 2.134(5) . ?
Pd P2 2.262(2) . ?
Pd P1 2.2676(19) . ?
Fe C6 2.000(8) . ?
Fe C1 2.019(8) . ?
Fe C10 2.023(9) . ?
Fe C5 2.027(8) . ?
Fe C7 2.028(9) . ?
Fe C4 2.043(9) . ?
Fe C2 2.045(8) . ?
Fe C3 2.054(8) . ?
Fe C9 2.069(10) . ?
Fe C8 2.074(10) . ?
S1 O4 1.378(8) . ?
S1 O3 1.400(7) . ?
S1 O5' 1.459(10) . ?
S1 O4' 1.473(9) . ?
S1 O5 1.580(10) . ?
S1 C35 1.666(14) . ?
S2 O7 1.425(6) . ?
S2 O8 1.432(6) . ?
S2 O6 1.432(6) . ?
S2 C36 1.767(12) . ?
P1 C11 1.801(8) . ?
P1 C1 1.808(8) . ?
P1 C17 1.815(7) . ?
P2 C6 1.770(8) . ?
P2 C29 1.813(8) . ?
P2 C23 1.817(8) . ?
O1 H1 0.820(12) . ?
O1 H1A 0.818(12) . ?
O2 H2 0.818(12) . ?
O2 H2A 0.818(12) . ?
C1 C2 1.419(10) . ?
C1 C5 1.443(11) . ?
C2 C3 1.406(12) . ?
C2 H2B 0.9800 . ?
C3 C4 1.388(12) . ?
C3 H3A 0.9800 . ?
C4 C5 1.415(11) . ?
C4 H4B 0.9800 . ?
C5 H5B 0.9800 . ?
C6 C7 1.434(11) . ?
C6 C10 1.454(12) . ?
C7 C8 1.408(13) . ?
C7 H7B 0.9800 . ?
C8 C9 1.426(15) . ?
C8 H8B 0.9800 . ?
C9 C10 1.403(13) . ?
C9 H9A 0.9800 . ?
C10 H10A 0.9800 . ?
C11 C12 1.377(11) . ?
C11 C16 1.396(11) . ?
C12 C13 1.390(14) . ?
C12 H12A 0.9300 . ?
C13 C14 1.363(16) . ?
C13 H13A 0.9300 . ?
C14 C15 1.370(16) . ?
C14 H14A 0.9300 . ?
C15 C16 1.377(13) . ?
C15 H15A 0.9300 . ?
C16 H16A 0.9300 . ?
C17 C18 1.372(10) . ?
C17 C22 1.386(10) . ?
C18 C19 1.384(12) . ?
C18 H18A 0.9300 . ?
C19 C20 1.354(13) . ?
C19 H19A 0.9300 . ?
C20 C21 1.373(12) . ?
C20 H20A 0.9300 . ?
C21 C22 1.378(12) . ?
C21 H21A 0.9300 . ?
C22 H22A 0.9300 . ?
C23 C24 1.370(11) . ?
C23 C28 1.406(11) . ?
C24 C25 1.406(12) . ?
C24 H24A 0.9300 . ?
C25 C26 1.389(14) . ?
C25 H25A 0.9300 . ?
C26 C27 1.359(13) . ?
C26 H26A 0.9300 . ?
C27 C28 1.382(12) . ?
C27 H27A 0.9300 . ?
C28 H28A 0.9300 . ?
C29 C30 1.378(11) . ?
C29 C34 1.381(11) . ?
C30 C31 1.393(12) . ?
C30 H30A 0.9300 . ?
C31 C32 1.368(14) . ?
C31 H31A 0.9300 . ?
C32 C33 1.349(14) . ?
C32 H32A 0.9300 . ?
C33 C34 1.386(12) . ?
C33 H33A 0.9300 . ?
C34 H34A 0.9300 . ?
O4 O4' 0.69(2) . ?
O5 O5' 0.60(4) . ?
C35 F1 1.295(10) . ?
C35 F2' 1.319(10) . ?
C35 F3' 1.337(10) . ?
C35 F3 1.387(10) . ?
C35 F2 1.394(10) . ?
C35 F1' 1.419(10) . ?
F1 F1' 1.11(2) . ?
F1 F2' 1.33(2) . ?
F1' F3 1.75(2) . ?
F2 F2' 1.09(3) . ?
F2 F3' 1.71(2) . ?
F3 F3' 0.80(2) . ?
C36 F4 1.319(12) . ?
C36 F6 1.345(13) . ?
C36 F5 1.346(12) . ?

loop_
_geom_hbond_atom_site_label_D
_geom_hbond_atom_site_label_H
_geom_hbond_atom_site_label_A
_geom_hbond_distance_DH
_geom_hbond_distance_HA
_geom_hbond_distance_DA
_geom_hbond_angle_DHA
_geom_hbond_site_symmetry_A
O2 H2 O4 0.818(12) 1.96(3) 2.758(16) 165(10) 4_675
O2 H2 S1 0.818(12) 2.83(3) 3.623(7) 165(9) 4_675
O1 H1A O3 0.818(12) 2.02(6) 2.686(8) 138(8) 4_675
O1 H1A S1 0.818(12) 3.14(7) 3.665(7) 124(7) 4_675
O1 H1 O6 0.820(12) 1.837(17) 2.654(8) 174(9) 1_655
O2 H2A O8 0.818(12) 1.88(3) 2.678(9) 165(9) 1_655
O2 H2A S2 0.818(12) 2.91(3) 3.694(6) 162(8) 1_655

loop_
_geom_torsion_atom_site_label_1
_geom_torsion_atom_site_label_2
_geom_torsion_atom_site_label_3
_geom_torsion_atom_site_label_4
_geom_torsion
_geom_torsion_site_symmetry_1
_geom_torsion_site_symmetry_2
_geom_torsion_site_symmetry_3
_geom_torsion_site_symmetry_4
_geom_torsion_publ_flag
O2 Pd P1 C11 -11.3(16) . . . . ?
O1 Pd P1 C11 -37.5(3) . . . . ?
P2 Pd P1 C11 146.5(3) . . . . ?
O2 Pd P1 C1 -128.5(15) . . . . ?
O1 Pd P1 C1 -154.8(3) . . . . ?
P2 Pd P1 C1 29.2(3) . . . . ?
O2 Pd P1 C17 103.7(15) . . . . ?
O1 Pd P1 C17 77.4(3) . . . . ?
P2 Pd P1 C17 -98.6(3) . . . . ?
O2 Pd P2 C6 119.3(3) . . . . ?
O1 Pd P2 C6 175.0(18) . . . . ?
P1 Pd P2 C6 -58.0(3) . . . . ?
O2 Pd P2 C29 -114.7(3) . . . . ?
O1 Pd P2 C29 -59.1(18) . . . . ?
P1 Pd P2 C29 67.9(3) . . . . ?
O2 Pd P2 C23 1.0(3) . . . . ?
O1 Pd P2 C23 56.7(18) . . . . ?
P1 Pd P2 C23 -176.4(3) . . . . ?
C11 P1 C1 C2 -21.4(8) . . . . ?
C17 P1 C1 C2 -132.3(7) . . . . ?
Pd P1 C1 C2 97.2(7) . . . . ?
C11 P1 C1 C5 160.7(7) . . . . ?
C17 P1 C1 C5 49.8(8) . . . . ?
Pd P1 C1 C5 -80.7(7) . . . . ?
C11 P1 C1 Fe -111.3(5) . . . . ?
C17 P1 C1 Fe 137.9(4) . . . . ?
Pd P1 C1 Fe 7.4(6) . . . . ?
C6 Fe C1 C2 -142.4(5) . . . . ?
C10 Fe C1 C2 178.0(5) . . . . ?
C5 Fe C1 C2 118.7(6) . . . . ?
C7 Fe C1 C2 -97.8(5) . . . . ?
C4 Fe C1 C2 80.2(5) . . . . ?
C3 Fe C1 C2 37.4(5) . . . . ?
C9 Fe C1 C2 150(5) . . . . ?
C8 Fe C1 C2 -62.6(7) . . . . ?
C6 Fe C1 C5 98.9(5) . . . . ?
C10 Fe C1 C5 59.3(7) . . . . ?
C7 Fe C1 C5 143.5(5) . . . . ?
C4 Fe C1 C5 -38.5(5) . . . . ?
C2 Fe C1 C5 -118.7(6) . . . . ?
C3 Fe C1 C5 -81.3(5) . . . . ?
C9 Fe C1 C5 32(5) . . . . ?
C8 Fe C1 C5 178.7(6) . . . . ?
C6 Fe C1 P1 -21.2(6) . . . . ?
C10 Fe C1 P1 -60.8(7) . . . . ?
C5 Fe C1 P1 -120.1(7) . . . . ?
C7 Fe C1 P1 23.4(6) . . . . ?
C4 Fe C1 P1 -158.7(6) . . . . ?
C2 Fe C1 P1 121.2(7) . . . . ?
C3 Fe C1 P1 158.6(6) . . . . ?
C9 Fe C1 P1 -88(5) . . . . ?
C8 Fe C1 P1 58.6(8) . . . . ?
C5 C1 C2 C3 0.0(9) . . . . ?
P1 C1 C2 C3 -178.3(6) . . . . ?
Fe C1 C2 C3 -59.7(6) . . . . ?
C5 C1 C2 Fe 59.6(5) . . . . ?
P1 C1 C2 Fe -118.6(6) . . . . ?
C6 Fe C2 C3 177.4(5) . . . . ?
C1 Fe C2 C3 119.1(7) . . . . ?
C10 Fe C2 C3 96(6) . . . . ?
C5 Fe C2 C3 80.4(6) . . . . ?
C7 Fe C2 C3 -140.6(6) . . . . ?
C4 Fe C2 C3 36.5(5) . . . . ?
C9 Fe C2 C3 -57.2(9) . . . . ?
C8 Fe C2 C3 -96.6(6) . . . . ?
C6 Fe C2 C1 58.4(7) . . . . ?
C10 Fe C2 C1 -23(6) . . . . ?
C5 Fe C2 C1 -38.7(4) . . . . ?
C7 Fe C2 C1 100.4(5) . . . . ?
C4 Fe C2 C1 -82.6(5) . . . . ?
C3 Fe C2 C1 -119.1(7) . . . . ?
C9 Fe C2 C1 -176.3(7) . . . . ?
C8 Fe C2 C1 144.3(5) . . . . ?
C1 C2 C3 C4 -0.2(10) . . . . ?
Fe C2 C3 C4 -58.8(7) . . . . ?
C1 C2 C3 Fe 58.6(6) . . . . ?
C6 Fe C3 C4 87(7) . . . . ?
C1 Fe C3 C4 82.3(6) . . . . ?
C10 Fe C3 C4 -54.3(9) . . . . ?
C5 Fe C3 C4 37.1(5) . . . . ?
C7 Fe C3 C4 -176.7(5) . . . . ?
C2 Fe C3 C4 120.4(8) . . . . ?
C9 Fe C3 C4 -93.1(7) . . . . ?
C8 Fe C3 C4 -137.2(6) . . . . ?
C6 Fe C3 C2 -34(7) . . . . ?
C1 Fe C3 C2 -38.1(5) . . . . ?
C10 Fe C3 C2 -174.7(6) . . . . ?
C5 Fe C3 C2 -83.3(6) . . . . ?
C7 Fe C3 C2 62.9(8) . . . . ?
C4 Fe C3 C2 -120.4(8) . . . . ?
C9 Fe C3 C2 146.5(6) . . . . ?
C8 Fe C3 C2 102.4(6) . . . . ?
C2 C3 C4 C5 0.4(11) . . . . ?
Fe C3 C4 C5 -58.3(6) . . . . ?
C2 C3 C4 Fe 58.7(6) . . . . ?
C6 Fe C4 C3 -175.1(5) . . . . ?
C1 Fe C4 C3 -81.2(6) . . . . ?
C10 Fe C4 C3 146.2(6) . . . . ?
C5 Fe C4 C3 -120.7(8) . . . . ?
C7 Fe C4 C3 53(8) . . . . ?
C2 Fe C4 C3 -37.0(5) . . . . ?
C9 Fe C4 C3 103.4(6) . . . . ?
C8 Fe C4 C3 66.9(8) . . . . ?
C6 Fe C4 C5 -54.4(7) . . . . ?
C1 Fe C4 C5 39.5(5) . . . . ?
C10 Fe C4 C5 -93.1(6) . . . . ?
C7 Fe C4 C5 174(8) . . . . ?
C2 Fe C4 C5 83.8(5) . . . . ?
C3 Fe C4 C5 120.7(8) . . . . ?
C9 Fe C4 C5 -135.9(6) . . . . ?
C8 Fe C4 C5 -172.4(6) . . . . ?
C3 C4 C5 C1 -0.4(10) . . . . ?
Fe C4 C5 C1 -59.7(5) . . . . ?
C3 C4 C5 Fe 59.3(7) . . . . ?
C2 C1 C5 C4 0.3(9) . . . . ?
P1 C1 C5 C4 178.5(6) . . . . ?
Fe C1 C5 C4 60.6(6) . . . . ?
C2 C1 C5 Fe -60.4(6) . . . . ?
P1 C1 C5 Fe 117.9(6) . . . . ?
C6 Fe C5 C4 146.4(5) . . . . ?
C1 Fe C5 C4 -117.2(7) . . . . ?
C10 Fe C5 C4 101.6(6) . . . . ?
C7 Fe C5 C4 -179.6(6) . . . . ?
C2 Fe C5 C4 -79.4(5) . . . . ?
C3 Fe C5 C4 -36.2(5) . . . . ?
C9 Fe C5 C4 66.1(7) . . . . ?
C8 Fe C5 C4 71(4) . . . . ?
C6 Fe C5 C1 -96.4(5) . . . . ?
C10 Fe C5 C1 -141.2(5) . . . . ?
C7 Fe C5 C1 -62.3(7) . . . . ?
C4 Fe C5 C1 117.2(7) . . . . ?
C2 Fe C5 C1 37.9(4) . . . . ?
C3 Fe C5 C1 81.1(5) . . . . ?
C9 Fe C5 C1 -176.7(5) . . . . ?
C8 Fe C5 C1 -172(4) . . . . ?
C29 P2 C6 C7 -156.7(7) . . . . ?
C23 P2 C6 C7 92.4(7) . . . . ?
Pd P2 C6 C7 -30.8(8) . . . . ?
C29 P2 C6 C10 22.6(9) . . . . ?
C23 P2 C6 C10 -88.3(8) . . . . ?
Pd P2 C6 C10 148.5(7) . . . . ?
C29 P2 C6 Fe -69.1(6) . . . . ?
C23 P2 C6 Fe 180.0(5) . . . . ?
Pd P2 C6 Fe 56.7(5) . . . . ?
C1 Fe C6 C7 104.4(5) . . . . ?
C10 Fe C6 C7 -116.7(7) . . . . ?
C5 Fe C6 C7 148.8(5) . . . . ?
C4 Fe C6 C7 -177.0(5) . . . . ?
C2 Fe C6 C7 68.3(6) . . . . ?
C3 Fe C6 C7 100(7) . . . . ?
C9 Fe C6 C7 -80.1(6) . . . . ?
C8 Fe C6 C7 -36.9(6) . . . . ?
C1 Fe C6 C10 -138.9(5) . . . . ?
C5 Fe C6 C10 -94.5(6) . . . . ?
C7 Fe C6 C10 116.7(7) . . . . ?
C4 Fe C6 C10 -60.2(7) . . . . ?
C2 Fe C6 C10 -174.9(6) . . . . ?
C3 Fe C6 C10 -143(6) . . . . ?
C9 Fe C6 C10 36.7(6) . . . . ?
C8 Fe C6 C10 79.8(6) . . . . ?
C1 Fe C6 P2 -13.0(6) . . . . ?
C10 Fe C6 P2 125.9(8) . . . . ?
C5 Fe C6 P2 31.4(6) . . . . ?
C7 Fe C6 P2 -117.4(7) . . . . ?
C4 Fe C6 P2 65.7(8) . . . . ?
C2 Fe C6 P2 -49.0(8) . . . . ?
C3 Fe C6 P2 -17(7) . . . . ?
C9 Fe C6 P2 162.5(7) . . . . ?
C8 Fe C6 P2 -154.3(7) . . . . ?
C10 C6 C7 C8 -0.2(10) . . . . ?
P2 C6 C7 C8 179.2(6) . . . . ?
Fe C6 C7 C8 60.5(6) . . . . ?
C10 C6 C7 Fe -60.7(6) . . . . ?
P2 C6 C7 Fe 118.7(6) . . . . ?
C6 Fe C7 C8 -119.6(8) . . . . ?
C1 Fe C7 C8 148.0(6) . . . . ?
C10 Fe C7 C8 -79.6(7) . . . . ?
C5 Fe C7 C8 -172.0(6) . . . . ?
C4 Fe C7 C8 14(8) . . . . ?
C2 Fe C7 C8 103.5(7) . . . . ?
C3 Fe C7 C8 65.1(8) . . . . ?
C9 Fe C7 C8 -36.5(6) . . . . ?
C1 Fe C7 C6 -92.4(5) . . . . ?
C10 Fe C7 C6 40.0(5) . . . . ?
C5 Fe C7 C6 -52.4(7) . . . . ?
C4 Fe C7 C6 134(8) . . . . ?
C2 Fe C7 C6 -137.0(5) . . . . ?
C3 Fe C7 C6 -175.3(5) . . . . ?
C9 Fe C7 C6 83.1(5) . . . . ?
C8 Fe C7 C6 119.6(8) . . . . ?
C6 C7 C8 C9 -0.3(11) . . . . ?
Fe C7 C8 C9 58.0(7) . . . . ?
C6 C7 C8 Fe -58.3(6) . . . . ?
C6 Fe C8 C7 38.3(5) . . . . ?
C1 Fe C8 C7 -55.1(9) . . . . ?
C10 Fe C8 C7 84.0(6) . . . . ?
C5 Fe C8 C7 116(4) . . . . ?
C4 Fe C8 C7 -179.0(6) . . . . ?
C2 Fe C8 C7 -95.2(6) . . . . ?
C3 Fe C8 C7 -139.4(6) . . . . ?
C9 Fe C8 C7 121.1(8) . . . . ?
C6 Fe C8 C9 -82.8(6) . . . . ?
C1 Fe C8 C9 -176.2(6) . . . . ?
C10 Fe C8 C9 -37.0(6) . . . . ?
C5 Fe C8 C9 -5(4) . . . . ?
C7 Fe C8 C9 -121.1(8) . . . . ?
C4 Fe C8 C9 59.9(8) . . . . ?
C2 Fe C8 C9 143.8(6) . . . . ?
C3 Fe C8 C9 99.6(6) . . . . ?
C7 C8 C9 C10 0.7(11) . . . . ?
Fe C8 C9 C10 57.8(7) . . . . ?
C7 C8 C9 Fe -57.1(7) . . . . ?
C6 Fe C9 C10 -38.7(6) . . . . ?
C1 Fe C9 C10 30(5) . . . . ?
C5 Fe C9 C10 59.4(8) . . . . ?
C7 Fe C9 C10 -83.5(7) . . . . ?
C4 Fe C9 C10 98.7(6) . . . . ?
C2 Fe C9 C10 177.6(6) . . . . ?
C3 Fe C9 C10 141.3(6) . . . . ?
C8 Fe C9 C10 -120.0(9) . . . . ?
C6 Fe C9 C8 81.3(6) . . . . ?
C1 Fe C9 C8 150(5) . . . . ?
C10 Fe C9 C8 120.0(9) . . . . ?
C5 Fe C9 C8 179.3(5) . . . . ?
C7 Fe C9 C8 36.4(6) . . . . ?
C4 Fe C9 C8 -141.3(6) . . . . ?
C2 Fe C9 C8 -62.5(9) . . . . ?
C3 Fe C9 C8 -98.7(6) . . . . ?
C8 C9 C10 C6 -0.8(11) . . . . ?
Fe C9 C10 C6 58.1(6) . . . . ?
C8 C9 C10 Fe -58.9(7) . . . . ?
C7 C6 C10 C9 0.6(10) . . . . ?
P2 C6 C10 C9 -178.8(7) . . . . ?
Fe C6 C10 C9 -60.5(7) . . . . ?
C7 C6 C10 Fe 61.1(6) . . . . ?
P2 C6 C10 Fe -118.3(7) . . . . ?
C6 Fe C10 C9 119.7(9) . . . . ?
C1 Fe C10 C9 -176.7(6) . . . . ?
C5 Fe C10 C9 -139.8(7) . . . . ?
C7 Fe C10 C9 80.3(7) . . . . ?
C4 Fe C10 C9 -96.8(7) . . . . ?
C2 Fe C10 C9 -155(6) . . . . ?
C3 Fe C10 C9 -63.2(9) . . . . ?
C8 Fe C10 C9 37.2(6) . . . . ?
C1 Fe C10 C6 63.6(7) . . . . ?
C5 Fe C10 C6 100.5(5) . . . . ?
C7 Fe C10 C6 -39.4(5) . . . . ?
C4 Fe C10 C6 143.5(5) . . . . ?
C2 Fe C10 C6 85(6) . . . . ?
C3 Fe C10 C6 177.1(5) . . . . ?
C9 Fe C10 C6 -119.7(9) . . . . ?
C8 Fe C10 C6 -82.5(6) . . . . ?
C1 P1 C11 C12 75.5(7) . . . . ?
C17 P1 C11 C12 -173.7(7) . . . . ?
Pd P1 C11 C12 -54.6(7) . . . . ?
C1 P1 C11 C16 -103.9(7) . . . . ?
C17 P1 C11 C16 6.8(7) . . . . ?
Pd P1 C11 C16 126.0(6) . . . . ?
C16 C11 C12 C13 3.1(13) . . . . ?
P1 C11 C12 C13 -176.3(8) . . . . ?
C11 C12 C13 C14 -2.6(16) . . . . ?
C12 C13 C14 C15 2.2(17) . . . . ?
C13 C14 C15 C16 -2.3(17) . . . . ?
C14 C15 C16 C11 2.9(15) . . . . ?
C12 C11 C16 C15 -3.2(13) . . . . ?
P1 C11 C16 C15 176.2(7) . . . . ?
C11 P1 C17 C18 -90.3(8) . . . . ?
C1 P1 C17 C18 18.3(8) . . . . ?
Pd P1 C17 C18 154.8(7) . . . . ?
C11 P1 C17 C22 84.1(7) . . . . ?
C1 P1 C17 C22 -167.3(6) . . . . ?
Pd P1 C17 C22 -30.8(7) . . . . ?
C22 C17 C18 C19 1.7(14) . . . . ?
P1 C17 C18 C19 176.1(8) . . . . ?
C17 C18 C19 C20 -1.7(15) . . . . ?
C18 C19 C20 C21 1.3(16) . . . . ?
C19 C20 C21 C22 -0.8(15) . . . . ?
C20 C21 C22 C17 0.8(14) . . . . ?
C18 C17 C22 C21 -1.2(13) . . . . ?
P1 C17 C22 C21 -175.8(7) . . . . ?
C6 P2 C23 C24 -9.6(8) . . . . ?
C29 P2 C23 C24 -126.2(7) . . . . ?
Pd P2 C23 C24 113.4(7) . . . . ?
C6 P2 C23 C28 165.8(6) . . . . ?
C29 P2 C23 C28 49.2(7) . . . . ?
Pd P2 C23 C28 -71.2(7) . . . . ?
C28 C23 C24 C25 0.0(13) . . . . ?
P2 C23 C24 C25 175.4(7) . . . . ?
C23 C24 C25 C26 -1.0(15) . . . . ?
C24 C25 C26 C27 2.2(16) . . . . ?
C25 C26 C27 C28 -2.4(15) . . . . ?
C26 C27 C28 C23 1.5(14) . . . . ?
C24 C23 C28 C27 -0.2(12) . . . . ?
P2 C23 C28 C27 -175.7(7) . . . . ?
C6 P2 C29 C30 -54.0(8) . . . . ?
C23 P2 C29 C30 57.7(7) . . . . ?
Pd P2 C29 C30 179.3(6) . . . . ?
C6 P2 C29 C34 132.0(7) . . . . ?
C23 P2 C29 C34 -116.3(7) . . . . ?
Pd P2 C29 C34 5.3(7) . . . . ?
C34 C29 C30 C31 -2.7(13) . . . . ?
P2 C29 C30 C31 -176.7(7) . . . . ?
C29 C30 C31 C32 1.0(15) . . . . ?
C30 C31 C32 C33 1.0(16) . . . . ?
C31 C32 C33 C34 -1.1(15) . . . . ?
C30 C29 C34 C33 2.6(13) . . . . ?
P2 C29 C34 C33 176.6(7) . . . . ?
C32 C33 C34 C29 -0.6(14) . . . . ?
O3 S1 O4 O4' -83(2) . . . . ?
O5' S1 O4 O4' 162(2) . . . . ?
O5 S1 O4 O4' 159(2) . . . . ?
C35 S1 O4 O4' 59(2) . . . . ?
O4 S1 O5 O5' 5(3) . . . . ?
O3 S1 O5 O5' -123(3) . . . . ?
O4' S1 O5 O5' 18(4) . . . . ?
C35 S1 O5 O5' 124(3) . . . . ?
O3 S1 O4' O4 112(2) . . . . ?
O5' S1 O4' O4 -19(2) . . . . ?
O5 S1 O4' O4 -26(3) . . . . ?
C35 S1 O4' O4 -129(2) . . . . ?
O4 S1 O5' O5 -175(3) . . . . ?
O3 S1 O5' O5 64(3) . . . . ?
O4' S1 O5' O5 -166(3) . . . . ?
C35 S1 O5' O5 -59(3) . . . . ?
O4 S1 C35 F1 -170.5(14) . . . . ?
O3 S1 C35 F1 -25.6(13) . . . . ?
O5' S1 C35 F1 100.5(17) . . . . ?
O4' S1 C35 F1 -146.7(15) . . . . ?
O5 S1 C35 F1 81.6(15) . . . . ?
O4 S1 C35 F2' -102.8(15) . . . . ?
O3 S1 C35 F2' 42.1(14) . . . . ?
O5' S1 C35 F2' 168.2(17) . . . . ?
O4' S1 C35 F2' -79.0(15) . . . . ?
O5 S1 C35 F2' 149.3(15) . . . . ?
O4 S1 C35 F3' 26.8(14) . . . . ?
O3 S1 C35 F3' 171.7(10) . . . . ?
O5' S1 C35 F3' -62.2(15) . . . . ?
O4' S1 C35 F3' 50.5(13) . . . . ?
O5 S1 C35 F3' -81.1(13) . . . . ?
O4 S1 C35 F3 62.5(13) . . . . ?
O3 S1 C35 F3 -152.6(10) . . . . ?
O5' S1 C35 F3 -26.5(16) . . . . ?
O4' S1 C35 F3 86.3(13) . . . . ?
O5 S1 C35 F3 -45.4(13) . . . . ?
O4 S1 C35 F2 -54.5(15) . . . . ?
O3 S1 C35 F2 90.5(12) . . . . ?
O5' S1 C35 F2 -143.5(17) . . . . ?
O4' S1 C35 F2 -30.7(14) . . . . ?
O5 S1 C35 F2 -162.4(14) . . . . ?
O4 S1 C35 F1' 142.7(13) . . . . ?
O3 S1 C35 F1' -72.4(11) . . . . ?
O5' S1 C35 F1' 53.7(16) . . . . ?
O4' S1 C35 F1' 166.5(13) . . . . ?
O5 S1 C35 F1' 34.8(13) . . . . ?
F2' C35 F1 F1' -169.8(19) . . . . ?
F3' C35 F1 F1' 87.3(16) . . . . ?
F3 C35 F1 F1' 51.5(16) . . . . ?
F2 C35 F1 F1' 171.5(16) . . . . ?
S1 C35 F1 F1' -74.5(15) . . . . ?
F3' C35 F1 F2' -102.9(15) . . . . ?
F3 C35 F1 F2' -138.7(16) . . . . ?
F2 C35 F1 F2' -18.7(16) . . . . ?
F1' C35 F1 F2' 169.8(19) . . . . ?
S1 C35 F1 F2' 95.3(13) . . . . ?
F2' F1 F1' C35 -12(2) . . . . ?
C35 F1 F1' F3 -36.1(10) . . . . ?
F2' F1 F1' F3 -48(3) . . . . ?
F2' C35 F1' F1 9.4(18) . . . . ?
F3' C35 F1' F1 -114.8(18) . . . . ?
F3 C35 F1' F1 -130.7(16) . . . . ?
F2 C35 F1' F1 -18(3) . . . . ?
S1 C35 F1' F1 124.4(13) . . . . ?
F1 C35 F1' F3 130.7(16) . . . . ?
F2' C35 F1' F3 140.1(17) . . . . ?
F3' C35 F1' F3 16.0(11) . . . . ?
F2 C35 F1' F3 113(3) . . . . ?
S1 C35 F1' F3 -104.9(9) . . . . ?
F1 C35 F2 F2' 22.5(18) . . . . ?
F3' C35 F2 F2' 140.7(18) . . . . ?
F3 C35 F2 F2' 140.6(19) . . . . ?
F1' C35 F2 F2' 36(3) . . . . ?
S1 C35 F2 F2' -106.2(14) . . . . ?
F1 C35 F2 F3' -118.2(16) . . . . ?
F2' C35 F2 F3' -140.7(18) . . . . ?
F3 C35 F2 F3' -0.1(12) . . . . ?
F1' C35 F2 F3' -105(3) . . . . ?
S1 C35 F2 F3' 113.1(10) . . . . ?
F3' F2 F2' C35 29.8(11) . . . . ?
C35 F2 F2' F1 -25.4(18) . . . . ?
F3' F2 F2' F1 4(2) . . . . ?
F1 C35 F2' F2 -155(2) . . . . ?
F3' C35 F2' F2 -42.7(19) . . . . ?
F3 C35 F2' F2 -70(2) . . . . ?
F1' C35 F2' F2 -163.0(17) . . . . ?
S1 C35 F2' F2 87.1(15) . . . . ?
F3' C35 F2' F1 112.4(17) . . . . ?
F3 C35 F2' F1 85(2) . . . . ?
F2 C35 F2' F1 155(2) . . . . ?
F1' C35 F2' F1 -7.9(15) . . . . ?
S1 C35 F2' F1 -117.8(12) . . . . ?
F1' F1 F2' F2 41(4) . . . . ?
C35 F1 F2' F2 28(2) . . . . ?
F1' F1 F2' C35 13(2) . . . . ?
F1 C35 F3 F3' 116(2) . . . . ?
F2' C35 F3 F3' 48(3) . . . . ?
F2 C35 F3 F3' 0(2) . . . . ?
F1' C35 F3 F3' 152(2) . . . . ?
S1 C35 F3 F3' -109.3(17) . . . . ?
F1 C35 F3 F1' -36.4(11) . . . . ?
F2' C35 F3 F1' -104(2) . . . . ?
F3' C35 F3 F1' -152(2) . . . . ?
F2 C35 F3 F1' -152.2(17) . . . . ?
S1 C35 F3 F1' 98.4(10) . . . . ?
F1 F1' F3 F3' 13(2) . . . . ?
C35 F1' F3 F3' -29.0(19) . . . . ?
F1 F1' F3 C35 41.5(12) . . . . ?
F1' F3 F3' C35 24.1(15) . . . . ?
C35 F3 F3' F2 0(2) . . . . ?
F1' F3 F3' F2 24(3) . . . . ?
F1 C35 F3' F3 -80(2) . . . . ?
F2' C35 F3' F3 -149(2) . . . . ?
F2 C35 F3' F3 -180(2) . . . . ?
F1' C35 F3' F3 -28(2) . . . . ?
S1 C35 F3' F3 83.7(18) . . . . ?
F1 C35 F3' F2 100.4(15) . . . . ?
F2' C35 F3' F2 30.7(14) . . . . ?
F3 C35 F3' F2 180(2) . . . . ?
F1' C35 F3' F2 151.4(16) . . . . ?
S1 C35 F3' F2 -96.4(11) . . . . ?
F2' F2 F3' F3 -35(3) . . . . ?
C35 F2 F3' F3 0(2) . . . . ?
F2' F2 F3' C35 -35.4(14) . . . . ?
O7 S2 C36 F4 -56.5(9) . . . . ?
O8 S2 C36 F4 64.6(9) . . . . ?
O6 S2 C36 F4 -176.2(8) . . . . ?
O7 S2 C36 F6 63.4(9) . . . . ?
O8 S2 C36 F6 -175.6(8) . . . . ?
O6 S2 C36 F6 -56.3(9) . . . . ?
O7 S2 C36 F5 -178.3(8) . . . . ?
O8 S2 C36 F5 -57.2(9) . . . . ?
O6 S2 C36 F5 62.0(9) . . . . ?
